data_7035016
loop_
_publ_author_name
'Kar, Paramita'
'Ida, Yumi'
'Kanetomo, Takuya'
'Drew, Michael G. B.'
'Ishida, Takayuki'
'Ghosh, Ashutosh'

_publ_section_title
;
 Synthesis of mixed-valence hexanuclear Mn(ii/iii) clusters from its
 Mn(ii) precursor: variations of catecholase-like activity and magnetic
 coupling.
;
_journal_issue 21
_journal_name_full 'Dalton transactions (Cambridge, England : 2003)'
_journal_page_first 9795
_journal_page_last 9804
_journal_paper_doi 10.1039/c5dt00709g
_journal_volume 44
_journal_year 2015
_chemical_formula_sum 'C80.98 H62.08 Mn6 N11.15 O46.17'
_chemical_formula_weight 2259.87
_chemical_name_systematic
;
 ?
;
_space_group_IT_number 61
_symmetry_cell_setting orthorhombic
_symmetry_space_group_name_Hall '-P 2ac 2ab'
_symmetry_space_group_name_H-M 'P b c a'
_atom_sites_solution_hydrogens geom
_atom_sites_solution_primary direct
_atom_sites_solution_secondary difmap
_audit_creation_method SHELXL-97
_audit_update_record
;
2015-04-09 deposited with the CCDC.
2015-04-16 downloaded from the CCDC.
;
_cell_angle_alpha 90.00
_cell_angle_beta 90.00
_cell_angle_gamma 90.00
_cell_formula_units_Z 8
_cell_length_a 22.618(5)
_cell_length_b 27.352(5)
_cell_length_c 30.830(5)
_cell_measurement_reflns_used 86170
_cell_measurement_temperature 293(2)
_cell_measurement_theta_max 25.34
_cell_measurement_theta_min 1.32
_cell_volume 19073(6)
_computing_cell_refinement 'Bruker SMART'
_computing_data_collection 'Bruker SMART'
_computing_data_reduction 'Bruker SAINT'
_computing_molecular_graphics 'Ortep-3 for windows (Farrugia, 1997)'
_computing_publication_material 'Platon99 (Spek, 1999)'
_computing_structure_refinement 'SHELXL-97 (Sheldrick, 1997)'
_computing_structure_solution 'SHELXS-97 (Sheldrick, 1997)'
_diffrn_ambient_temperature 293(2)
_diffrn_measured_fraction_theta_full 0.969
_diffrn_measured_fraction_theta_max 0.969
_diffrn_measurement_device 'Bruker SMART diffractometer'
_diffrn_measurement_method '360 frames, from 60 mm, counting time 10 s.'
_diffrn_radiation_monochromator graphite
_diffrn_radiation_source 'fine-focus sealed tube'
_diffrn_radiation_type MoK\a
_diffrn_radiation_wavelength 0.71073
_diffrn_reflns_av_R_equivalents 0.0674
_diffrn_reflns_av_sigmaI/netI 0.0590
_diffrn_reflns_limit_h_max 25
_diffrn_reflns_limit_h_min -27
_diffrn_reflns_limit_k_max 32
_diffrn_reflns_limit_k_min -32
_diffrn_reflns_limit_l_max 35
_diffrn_reflns_limit_l_min -35
_diffrn_reflns_number 86170
_diffrn_reflns_theta_full 25.34
_diffrn_reflns_theta_max 25.34
_diffrn_reflns_theta_min 1.32
_diffrn_standards_decay_% n/a
_diffrn_standards_interval_count n/a
_diffrn_standards_interval_time n/a
_exptl_absorpt_coefficient_mu 0.873
_exptl_absorpt_correction_T_max 1.000
_exptl_absorpt_correction_T_min 0.901
_exptl_absorpt_correction_type empirical
_exptl_absorpt_process_details sadabs
_exptl_crystal_colour brown
_exptl_crystal_density_diffrn 1.574
_exptl_crystal_density_method 'not measured'
_exptl_crystal_description block
_exptl_crystal_F_000 9164
_exptl_crystal_size_max 0.20
_exptl_crystal_size_mid 0.19
_exptl_crystal_size_min 0.15
_refine_diff_density_max 1.160
_refine_diff_density_min -0.480
_refine_diff_density_rms 0.081
_refine_ls_extinction_method none
_refine_ls_goodness_of_fit_ref 1.089
_refine_ls_hydrogen_treatment mixed
_refine_ls_matrix_type full
_refine_ls_number_parameters 1284
_refine_ls_number_reflns 16903
_refine_ls_number_restraints 54
_refine_ls_restrained_S_all 1.120
_refine_ls_R_factor_all 0.1096
_refine_ls_R_factor_gt 0.0574
_refine_ls_shift/su_max 0.001
_refine_ls_shift/su_mean 0.000
_refine_ls_structure_factor_coef Fsqd
_refine_ls_weighting_details 'calc w=1/[\s^2^(Fo^2^)+(0.0500P)^2^+42.6000P] where P=(Fo^2^+2Fc^2^)/3'
_refine_ls_weighting_scheme calc
_refine_ls_wR_factor_gt 0.1282
_refine_ls_wR_factor_ref 0.1555
_reflns_number_gt 10549
_reflns_number_total 16903
_reflns_threshold_expression >2sigma(I)
_cod_data_source_file c5dt00709g2.cif
_cod_data_source_block 2
_cod_depositor_comments 'Adding full bibliography for 7035015--7035017.cif.'
_cod_original_sg_symbol_H-M Pbca
_cod_database_code 7035016

loop_
_symmetry_equiv_pos_as_xyz
'x, y, z'
'-x+1/2, -y, z+1/2'
'x+1/2, -y+1/2, -z'
'-x, y+1/2, -z+1/2'
'-x, -y, -z'
'x-1/2, y, -z-1/2'
'-x-1/2, y-1/2, z'
'x, -y-1/2, z-1/2'

loop_
_atom_site_label
_atom_site_type_symbol
_atom_site_fract_x
_atom_site_fract_y
_atom_site_fract_z
_atom_site_U_iso_or_equiv
_atom_site_adp_type
_atom_site_occupancy
_atom_site_symmetry_multiplicity
_atom_site_calc_flag
_atom_site_refinement_flags
_atom_site_disorder_assembly
_atom_site_disorder_group
Mn1 Mn 0.55349(3) 0.24249(2) 0.14168(2) 0.02801(18) Uani 1 1 d . A .
Mn2 Mn 0.43234(3) 0.23781(2) 0.12191(2) 0.02911(19) Uani 1 1 d . A .
Mn3 Mn 0.49983(3) 0.15284(3) 0.19472(3) 0.0339(2) Uani 1 1 d D . .
Mn4 Mn 0.45429(4) 0.32414(3) 0.18907(3) 0.0344(2) Uani 1 1 d . A .
Mn5 Mn 0.49662(3) 0.15156(3) 0.07118(3) 0.03275(19) Uani 1 1 d . . .
Mn6 Mn 0.52366(4) 0.32809(3) 0.07522(3) 0.0340(2) Uani 1 1 d . . .
O1 O 0.49082(13) 0.28613(10) 0.13195(10) 0.0274(7) Uani 1 1 d . A .
O2 O 0.49538(13) 0.19401(10) 0.13188(10) 0.0276(7) Uani 1 1 d . A .
O3 O 0.4954(2) 0.11737(16) 0.00752(14) 0.0583(12) Uani 1 1 d D A .
H3A H 0.476(2) 0.0926(15) -0.0021(17) 0.070 Uiso 1 1 d D . .
H3B H 0.521(2) 0.127(2) -0.0106(16) 0.070 Uiso 1 1 d D . .
O11 O 0.57698(15) 0.25824(11) 0.07307(11) 0.0350(8) Uani 1 1 d . A .
O13 O 0.57678(15) 0.18255(12) 0.04657(11) 0.0383(9) Uani 1 1 d . A .
C12 C 0.5959(2) 0.22510(17) 0.04802(16) 0.0314(11) Uani 1 1 d . . .
C14 C 0.6463(2) 0.23853(18) 0.01909(18) 0.0371(12) Uani 1 1 d . A .
C15 C 0.6820(3) 0.2775(2) 0.0294(2) 0.0562(17) Uani 1 1 d . . .
H15 H 0.6726 0.2969 0.0533 0.067 Uiso 1 1 calc R A .
C16 C 0.7315(3) 0.2885(3) 0.0053(3) 0.078(2) Uani 1 1 d . A .
H16 H 0.7546 0.3154 0.0127 0.093 Uiso 1 1 calc R . .
C17 C 0.7469(3) 0.2602(3) -0.0296(3) 0.084(2) Uani 1 1 d . . .
H17 H 0.7804 0.2677 -0.0457 0.100 Uiso 1 1 calc R A .
C18 C 0.7132(3) 0.2213(3) -0.0406(2) 0.071(2) Uani 1 1 d . A .
H18 H 0.7238 0.2016 -0.0639 0.086 Uiso 1 1 calc R . .
C19 C 0.6630(3) 0.2112(2) -0.0168(2) 0.0488(15) Uani 1 1 d . . .
N17 N 0.6269(3) 0.1696(3) -0.0307(2) 0.080(2) Uani 1 1 d . A .
O18 O 0.5788(3) 0.1779(2) -0.04526(17) 0.106(2) Uani 1 1 d . . .
O19 O 0.6485(3) 0.1289(2) -0.0244(3) 0.144(3) Uani 1 1 d . . .
O21 O 0.62096(14) 0.19822(11) 0.14131(11) 0.0363(8) Uani 1 1 d . . .
O23 O 0.58988(16) 0.13200(12) 0.17696(12) 0.0436(9) Uani 1 1 d . A .
C22 C 0.6260(2) 0.15454(18) 0.15462(17) 0.0356(12) Uani 1 1 d . A .
C24 C 0.6809(2) 0.12877(18) 0.13905(19) 0.0388(13) Uani 1 1 d . . .
C25 C 0.7014(3) 0.1389(3) 0.0983(2) 0.0651(19) Uani 1 1 d . A .
H25 H 0.6827 0.1629 0.0819 0.078 Uiso 1 1 calc R . .
C26 C 0.7492(3) 0.1143(3) 0.0809(3) 0.095(3) Uani 1 1 d . . .
H26 H 0.7619 0.1216 0.0529 0.114 Uiso 1 1 calc R A .
C27 C 0.7778(3) 0.0798(3) 0.1043(3) 0.087(3) Uani 1 1 d . A .
H27 H 0.8101 0.0635 0.0925 0.104 Uiso 1 1 calc R . .
C28 C 0.7590(3) 0.0688(2) 0.1454(3) 0.071(2) Uani 1 1 d . . .
H28 H 0.7783 0.0449 0.1616 0.085 Uiso 1 1 calc R A .
C29 C 0.7111(3) 0.09347(19) 0.1627(2) 0.0475(15) Uani 1 1 d . A .
N27 N 0.6967(2) 0.0837(2) 0.2080(2) 0.0618(15) Uani 1 1 d . . .
O28 O 0.6872(2) 0.1187(2) 0.23139(16) 0.0765(14) Uani 1 1 d . A .
O29 O 0.6972(3) 0.04174(19) 0.2199(2) 0.104(2) Uani 1 1 d . A .
O31 O 0.49303(17) 0.39103(12) 0.17123(13) 0.0460(10) Uani 1 1 d . A .
O33 O 0.47999(17) 0.39042(12) 0.09892(12) 0.0436(9) Uani 1 1 d . A .
C32 C 0.4928(2) 0.41052(17) 0.1344(2) 0.0379(13) Uani 1 1 d . . .
C34 C 0.5125(2) 0.46306(18) 0.1328(2) 0.0455(14) Uani 1 1 d . A .
C35 C 0.5516(3) 0.48076(19) 0.1631(2) 0.0511(16) Uani 1 1 d . . .
H35 H 0.5622 0.4613 0.1865 0.061 Uiso 1 1 calc R A .
C36 C 0.5753(3) 0.5272(2) 0.1591(2) 0.069(2) Uani 1 1 d . A .
H36 H 0.6008 0.5391 0.1802 0.083 Uiso 1 1 calc R . .
C37 C 0.5611(4) 0.5556(2) 0.1240(3) 0.081(2) Uani 1 1 d . . .
H37 H 0.5788 0.5861 0.1206 0.097 Uiso 1 1 calc R A .
C38 C 0.5209(4) 0.5394(3) 0.0939(3) 0.093(3) Uani 1 1 d . A .
H38 H 0.5101 0.5589 0.0705 0.112 Uiso 1 1 calc R . .
C39 C 0.4971(3) 0.4941(2) 0.0992(2) 0.070(2) Uani 1 1 d . . .
N37 N 0.4459(5) 0.4813(3) 0.0691(3) 0.118(3) Uani 1 1 d DU A .
O38 O 0.4615(5) 0.4740(4) 0.0338(3) 0.188(4) Uani 1 1 d DU . .
O39 O 0.4007(4) 0.4765(3) 0.0875(3) 0.154(3) Uani 1 1 d DU . .
O41 O 0.37555(16) 0.34305(12) 0.15316(12) 0.0407(9) Uani 1 1 d . . .
O43 O 0.37441(15) 0.28596(11) 0.10123(12) 0.0389(9) Uani 1 1 d . . .
C42 C 0.3609(2) 0.32732(17) 0.11711(18) 0.0339(12) Uani 1 1 d . A .
C44 C 0.3271(2) 0.36125(18) 0.0874(2) 0.0417(14) Uani 1 1 d . . .
C45 C 0.3493(3) 0.3707(2) 0.0466(2) 0.0495(15) Uani 1 1 d . A .
H45 H 0.3814 0.3528 0.0364 0.059 Uiso 1 1 calc R . .
C46 C 0.3244(3) 0.4064(2) 0.0209(2) 0.0646(19) Uani 1 1 d . . .
H46 H 0.3400 0.4125 -0.0065 0.077 Uiso 1 1 calc R A .
C47 C 0.2769(4) 0.4329(2) 0.0352(3) 0.073(2) Uani 1 1 d . A .
H47 H 0.2603 0.4569 0.0176 0.088 Uiso 1 1 calc R . .
C48 C 0.2544(3) 0.4242(2) 0.0749(3) 0.067(2) Uani 1 1 d . . .
H48 H 0.2220 0.4421 0.0846 0.081 Uiso 1 1 calc R A .
O48 O 0.2374(4) 0.4144(3) 0.1639(2) 0.141(3) Uani 1 1 d . A .
C49 C 0.2793(3) 0.3890(2) 0.1011(2) 0.0531(16) Uani 1 1 d . A .
O49 O 0.2457(2) 0.3373(2) 0.1537(2) 0.0949(18) Uani 1 1 d . A .
N47 N 0.2524(3) 0.3790(3) 0.1427(2) 0.0775(18) Uani 1 1 d . . .
O51 O 0.41777(16) 0.17761(12) 0.22237(12) 0.0428(9) Uani 1 1 d . A .
O53 O 0.40884(15) 0.25057(11) 0.19120(11) 0.0371(8) Uani 1 1 d . . .
C52 C 0.3935(2) 0.21790(17) 0.21834(17) 0.0341(12) Uani 1 1 d . A .
C54 C 0.3415(2) 0.22996(18) 0.24646(18) 0.0366(12) Uani 1 1 d . . .
C55 C 0.3089(3) 0.2719(2) 0.2384(2) 0.0516(16) Uani 1 1 d . A .
H55 H 0.3187 0.2916 0.2149 0.062 Uiso 1 1 calc R . .
C56 C 0.2617(3) 0.2851(3) 0.2648(3) 0.072(2) Uani 1 1 d . . .
H56 H 0.2399 0.3130 0.2586 0.086 Uiso 1 1 calc R A .
C57 C 0.2473(3) 0.2571(3) 0.2999(3) 0.074(2) Uani 1 1 d . A .
H57 H 0.2165 0.2666 0.3179 0.089 Uiso 1 1 calc R . .
C58 C 0.2779(3) 0.2151(2) 0.3087(2) 0.0619(18) Uani 1 1 d . . .
H58 H 0.2680 0.1958 0.3325 0.074 Uiso 1 1 calc R A .
C59 C 0.3237(2) 0.20191(19) 0.28174(19) 0.0430(14) Uani 1 1 d . A .
N57 N 0.3525(3) 0.15538(18) 0.29287(19) 0.0559(14) Uani 1 1 d . . .
O58 O 0.3888(3) 0.15544(19) 0.32154(18) 0.099(2) Uani 1 1 d . A .
O59 O 0.3355(2) 0.11907(16) 0.27486(17) 0.0768(15) Uani 1 1 d . A .
O61 O 0.54041(16) 0.22575(12) 0.21090(11) 0.0394(9) Uani 1 1 d . A .
O63 O 0.51645(16) 0.29887(13) 0.23702(11) 0.0428(9) Uani 1 1 d . . .
C62 C 0.5401(2) 0.25777(18) 0.24028(17) 0.0362(13) Uani 1 1 d . A .
C64 C 0.5743(3) 0.2469(2) 0.28085(19) 0.0499(15) Uani 1 1 d . . .
C65 C 0.6269(3) 0.2228(3) 0.2772(3) 0.077(2) Uani 1 1 d . A .
H65 H 0.6390 0.2112 0.2502 0.092 Uiso 1 1 calc R . .
C66 C 0.6631(5) 0.2153(4) 0.3136(4) 0.120(4) Uani 1 1 d . . .
H66 H 0.6993 0.1995 0.3109 0.144 Uiso 1 1 calc R A .
C67 C 0.6442(7) 0.2315(5) 0.3532(4) 0.148(5) Uani 1 1 d . A .
H67 H 0.6677 0.2265 0.3775 0.178 Uiso 1 1 calc R . .
C68 C 0.5912(6) 0.2551(4) 0.3577(3) 0.114(4) Uani 1 1 d . . .
H68 H 0.5787 0.2659 0.3847 0.136 Uiso 1 1 calc R A .
C69 C 0.5567(4) 0.2627(2) 0.3213(2) 0.070(2) Uani 1 1 d . A .
N67 N 0.4980(4) 0.2845(3) 0.3278(2) 0.086(2) Uani 1 1 d . . .
O68 O 0.4556(3) 0.2639(2) 0.3119(2) 0.0992(19) Uani 1 1 d . A .
O69 O 0.4943(4) 0.3212(2) 0.3491(2) 0.138(3) Uani 1 1 d . A .
O71 O 0.47062(17) 0.08750(12) 0.16761(13) 0.0474(10) Uani 1 1 d . A .
O73 O 0.51668(17) 0.08536(12) 0.10326(13) 0.0446(10) Uani 1 1 d . A .
C72 C 0.4880(2) 0.06683(18) 0.1336(2) 0.0403(13) Uani 1 1 d . . .
C74 C 0.4694(3) 0.01435(19) 0.1285(2) 0.0481(15) Uani 1 1 d . A .
C75 C 0.4407(3) 0.0003(2) 0.0914(2) 0.071(2) Uani 1 1 d . . .
H75 H 0.4359 0.0228 0.0690 0.085 Uiso 1 1 calc R A .
C76 C 0.4191(4) -0.0459(3) 0.0867(3) 0.105(3) Uani 1 1 d . A .
H76 H 0.3996 -0.0546 0.0613 0.126 Uiso 1 1 calc R . .
C77 C 0.4259(5) -0.0793(3) 0.1191(3) 0.111(4) Uani 1 1 d . . .
H77 H 0.4111 -0.1108 0.1156 0.134 Uiso 1 1 calc R A .
C78 C 0.4542(4) -0.0669(2) 0.1564(3) 0.098(3) Uani 1 1 d . A .
H78 H 0.4592 -0.0894 0.1787 0.117 Uiso 1 1 calc R . .
C79 C 0.4752(4) -0.0198(2) 0.1601(2) 0.070(2) Uani 1 1 d . . .
N77 N 0.5121(5) -0.0089(3) 0.1993(3) 0.104(3) Uani 1 1 d . A .
O78 O 0.5579(3) 0.0130(3) 0.1929(2) 0.127(3) Uani 1 1 d . . .
O79 O 0.4948(5) -0.0228(4) 0.2333(3) 0.200(5) Uani 1 1 d . . .
O81 O 0.59850(16) 0.35339(12) 0.11306(12) 0.0423(9) Uani 1 1 d . A .
O83 O 0.60753(14) 0.29441(11) 0.16239(11) 0.0357(8) Uani 1 1 d . . .
C82 C 0.6166(2) 0.33674(16) 0.14805(18) 0.0336(12) Uani 1 1 d . A .
C84 C 0.6500(2) 0.37082(18) 0.17762(19) 0.0384(13) Uani 1 1 d . . .
C85 C 0.6322(3) 0.3755(2) 0.2200(2) 0.0563(17) Uani 1 1 d . A .
H85 H 0.6033 0.3546 0.2308 0.068 Uiso 1 1 calc R . .
C86 C 0.6565(3) 0.4106(3) 0.2468(2) 0.074(2) Uani 1 1 d . . .
H86 H 0.6445 0.4125 0.2756 0.089 Uiso 1 1 calc R A .
C87 C 0.6983(3) 0.4427(2) 0.2312(3) 0.075(2) Uani 1 1 d . A .
H87 H 0.7135 0.4670 0.2491 0.090 Uiso 1 1 calc R . .
C88 C 0.7171(3) 0.4386(2) 0.1897(3) 0.066(2) Uani 1 1 d . . .
H88 H 0.7458 0.4598 0.1790 0.080 Uiso 1 1 calc R A .
C89 C 0.6934(3) 0.40299(19) 0.1637(2) 0.0506(16) Uani 1 1 d . A .
N87 N 0.7184(3) 0.3983(3) 0.1201(2) 0.084(2) Uani 1 1 d . . .
O88 O 0.7299(4) 0.4354(3) 0.1014(2) 0.166(4) Uani 1 1 d . A .
O89 O 0.7263(2) 0.3574(2) 0.1060(2) 0.101(2) Uani 1 1 d . A .
O91 O 0.37055(15) 0.18741(11) 0.12226(12) 0.0390(9) Uani 1 1 d . . .
O93 O 0.40658(15) 0.12775(12) 0.08007(12) 0.0410(9) Uani 1 1 d . A .
C92 C 0.3697(2) 0.14491(17) 0.10553(18) 0.0367(13) Uani 1 1 d . A .
C94 C 0.3202(3) 0.11214(19) 0.1206(2) 0.0471(15) Uani 1 1 d . . .
C95 C 0.3090(4) 0.1092(3) 0.1643(3) 0.090(3) Uani 1 1 d . A .
H95 H 0.3291 0.1300 0.1831 0.108 Uiso 1 1 calc R . .
C96 C 0.2690(4) 0.0764(3) 0.1810(3) 0.118(4) Uani 1 1 d . . .
H96 H 0.2624 0.0752 0.2108 0.142 Uiso 1 1 calc R A .
C97 C 0.2389(4) 0.0457(3) 0.1540(3) 0.103(3) Uani 1 1 d . A .
H97 H 0.2122 0.0233 0.1654 0.123 Uiso 1 1 calc R . .
C98 C 0.2482(3) 0.0480(2) 0.1099(3) 0.071(2) Uani 1 1 d . . .
H98 H 0.2270 0.0280 0.0911 0.085 Uiso 1 1 calc R A .
C99 C 0.2893(2) 0.08061(19) 0.0941(2) 0.0483(16) Uani 1 1 d . A .
N97 N 0.2972(2) 0.0819(2) 0.0468(2) 0.0673(16) Uani 1 1 d . . .
O98 O 0.3030(2) 0.1209(2) 0.02968(18) 0.0895(17) Uani 1 1 d . A .
O99 O 0.2966(3) 0.0432(2) 0.02827(19) 0.128(3) Uani 1 1 d . A .
O101 O 0.45063(15) 0.22335(12) 0.05148(11) 0.0365(8) Uani 1 1 d . A .
O103 O 0.46789(17) 0.29796(12) 0.02638(11) 0.0416(9) Uani 1 1 d . A .
C102 C 0.4490(2) 0.25560(18) 0.02225(17) 0.0344(12) Uani 1 1 d . . .
C104 C 0.4205(2) 0.24166(19) -0.01968(18) 0.0412(13) Uani 1 1 d . A .
C105 C 0.3906(3) 0.1982(2) -0.0234(2) 0.0532(16) Uani 1 1 d . . .
H105 H 0.3899 0.1769 0.0001 0.064 Uiso 1 1 calc R A .
C106 C 0.3616(3) 0.1853(3) -0.0610(2) 0.078(2) Uani 1 1 d . A .
H106 H 0.3418 0.1556 -0.0627 0.093 Uiso 1 1 calc R . .
C107 C 0.3621(4) 0.2162(3) -0.0958(3) 0.090(3) Uani 1 1 d . . .
H107 H 0.3425 0.2073 -0.1211 0.108 Uiso 1 1 calc R A .
C108 C 0.3910(4) 0.2597(3) -0.0937(2) 0.079(2) Uani 1 1 d . A .
H108 H 0.3910 0.2808 -0.1173 0.095 Uiso 1 1 calc R . .
C109 C 0.4199(3) 0.2717(2) -0.0562(2) 0.0575(17) Uani 1 1 d . . .
N107 N 0.4516(5) 0.3181(3) -0.0575(2) 0.092(2) Uani 1 1 d . A .
O108 O 0.5028(4) 0.3176(3) -0.0665(2) 0.151(4) Uani 1 1 d . . .
O109 O 0.4228(4) 0.3547(2) -0.0506(2) 0.142(3) Uani 1 1 d . . .
O1A O 0.5704(2) 0.35987(19) 0.01961(16) 0.0794(15) Uani 1 1 d . A .
C1A C 0.6000(4) 0.3907(4) 0.0062(4) 0.113(3) Uani 1 1 d U . .
C2A C 0.6157(6) 0.4329(5) 0.0290(4) 0.188(6) Uani 1 1 d U A .
H2A1 H 0.5818 0.4539 0.0316 0.282 Uiso 1 1 calc R . .
H2A2 H 0.6465 0.4498 0.0137 0.282 Uiso 1 1 calc R . .
H2A3 H 0.6294 0.4241 0.0574 0.282 Uiso 1 1 calc R . .
C3A C 0.6267(5) 0.3863(4) -0.0398(3) 0.138(4) Uani 1 1 d U A .
H3A1 H 0.6356 0.3526 -0.0459 0.208 Uiso 1 1 calc R . .
H3A2 H 0.6624 0.4052 -0.0414 0.208 Uiso 1 1 calc R . .
H3A3 H 0.5989 0.3983 -0.0607 0.208 Uiso 1 1 calc R . .
O1B O 0.4122(2) 0.35661(16) 0.24605(15) 0.0667(12) Uani 1 1 d . . .
C1B C 0.3859(3) 0.3908(3) 0.2585(3) 0.085(3) Uani 1 1 d . A .
C2B C 0.3676(5) 0.4293(3) 0.2311(3) 0.128(4) Uani 1 1 d . . .
H2B1 H 0.3983 0.4364 0.2106 0.191 Uiso 1 1 calc R A .
H2B2 H 0.3596 0.4579 0.2482 0.191 Uiso 1 1 calc R . .
H2B3 H 0.3324 0.4198 0.2159 0.191 Uiso 1 1 calc R . .
C3B C 0.3697(4) 0.3939(4) 0.3071(3) 0.125(4) Uani 1 1 d . . .
H3B1 H 0.3351 0.3744 0.3125 0.188 Uiso 1 1 calc R A .
H3B2 H 0.3618 0.4272 0.3148 0.188 Uiso 1 1 calc R . .
H3B3 H 0.4020 0.3818 0.3242 0.188 Uiso 1 1 calc R . .
C2C C 0.5978(4) -0.0235(3) 0.0465(3) 0.057(2) Uiso 0.75 1 d PD . .
O1C O 0.5681(4) -0.0370(3) 0.0164(3) 0.111(3) Uiso 0.75 1 d PD . .
C1C C 0.6053(7) -0.0503(5) 0.0830(4) 0.157(6) Uiso 0.75 1 d PD . .
H1C1 H 0.5748 -0.0746 0.0848 0.235 Uiso 0.75 1 calc PR . .
H1C2 H 0.6031 -0.0293 0.1079 0.235 Uiso 0.75 1 calc PR . .
H1C3 H 0.6432 -0.0660 0.0822 0.235 Uiso 0.75 1 calc PR . .
C3C C 0.6226(5) 0.0252(4) 0.0429(4) 0.119(4) Uiso 0.75 1 d PD . .
H3C1 H 0.6125 0.0389 0.0153 0.178 Uiso 0.75 1 calc PR . .
H3C2 H 0.6649 0.0234 0.0455 0.178 Uiso 0.75 1 calc PR . .
H3C3 H 0.6071 0.0454 0.0656 0.178 Uiso 0.75 1 calc PR . .
N1S N 0.5265(4) 0.1213(3) 0.2615(2) 0.042(3) Uiso 0.605(7) 1 d PG A 1
C2S C 0.5139(4) 0.1484(3) 0.2985(3) 0.110(5) Uiso 0.605(7) 1 d PG A 1
H2S H 0.4894 0.1756 0.2967 0.132 Uiso 0.605(7) 1 calc PR A 1
C3S C 0.5379(4) 0.1348(3) 0.3382(2) 0.097(5) Uiso 0.605(7) 1 d PG A 1
H3S H 0.5294 0.1529 0.3630 0.116 Uiso 0.605(7) 1 calc PR A 1
N4S N 0.5745(4) 0.0941(3) 0.3409(2) 0.124(5) Uiso 0.605(7) 1 d PG A 1
C5S C 0.5871(3) 0.0670(3) 0.3039(3) 0.065(3) Uiso 0.605(7) 1 d PG A 1
H5S H 0.6116 0.0398 0.3057 0.078 Uiso 0.605(7) 1 calc PR A 1
C6S C 0.5631(4) 0.0806(3) 0.2642(2) 0.114(6) Uiso 0.605(7) 1 d PG A 1
H6S H 0.5715 0.0625 0.2394 0.137 Uiso 0.605(7) 1 calc PR A 1
O7S O 0.5129(9) 0.1248(7) 0.2574(5) 0.108(8) Uiso 0.395(7) 1 d PD A 2
C7S C 0.5479(7) 0.1008(5) 0.2817(5) 0.056(4) Uiso 0.395(7) 1 d PD A 2
H7S1 H 0.5320 0.0994 0.3105 0.084 Uiso 0.395(7) 1 calc PR A 2
H7S2 H 0.5857 0.1166 0.2823 0.084 Uiso 0.395(7) 1 calc PR A 2
H7S3 H 0.5522 0.0682 0.2705 0.084 Uiso 0.395(7) 1 calc PR A 2

loop_
_atom_site_aniso_label
_atom_site_aniso_U_11
_atom_site_aniso_U_22
_atom_site_aniso_U_33
_atom_site_aniso_U_23
_atom_site_aniso_U_13
_atom_site_aniso_U_12
Mn1 0.0311(4) 0.0238(3) 0.0291(5) -0.0009(3) -0.0001(3) -0.0004(3)
Mn2 0.0321(4) 0.0235(4) 0.0318(5) -0.0021(3) 0.0007(3) -0.0003(3)
Mn3 0.0398(4) 0.0278(4) 0.0339(5) 0.0007(3) 0.0042(4) 0.0009(3)
Mn4 0.0441(5) 0.0281(4) 0.0310(5) -0.0030(3) 0.0016(4) 0.0007(3)
Mn5 0.0373(4) 0.0284(4) 0.0326(5) -0.0033(3) 0.0037(4) -0.0023(3)
Mn6 0.0419(5) 0.0297(4) 0.0305(5) 0.0022(3) -0.0019(4) -0.0037(3)
O1 0.0318(18) 0.0259(16) 0.0247(19) 0.0013(14) 0.0027(15) -0.0007(13)
O2 0.0317(18) 0.0222(15) 0.029(2) -0.0006(14) 0.0026(15) 0.0004(13)
O3 0.066(3) 0.063(3) 0.046(3) -0.016(2) 0.009(2) -0.017(2)
O11 0.044(2) 0.0323(18) 0.028(2) -0.0021(15) 0.0049(16) 0.0017(15)
O13 0.043(2) 0.0343(19) 0.038(2) -0.0049(16) 0.0060(17) -0.0033(16)
C12 0.033(3) 0.034(3) 0.027(3) 0.002(2) -0.002(2) -0.001(2)
C14 0.037(3) 0.038(3) 0.036(3) -0.001(2) 0.004(2) 0.000(2)
C15 0.056(4) 0.051(3) 0.062(5) -0.015(3) 0.013(3) -0.013(3)
C16 0.062(5) 0.080(5) 0.091(6) -0.015(4) 0.020(4) -0.031(4)
C17 0.056(5) 0.103(6) 0.093(7) -0.001(5) 0.035(4) -0.016(4)
C18 0.067(5) 0.086(5) 0.062(5) -0.015(4) 0.034(4) -0.007(4)
C19 0.051(4) 0.050(3) 0.045(4) -0.012(3) 0.011(3) -0.009(3)
N17 0.095(5) 0.080(5) 0.065(5) -0.036(4) 0.036(4) -0.024(4)
O18 0.107(5) 0.159(6) 0.051(4) 0.017(3) -0.022(3) -0.063(4)
O19 0.119(5) 0.076(4) 0.238(9) -0.070(5) 0.053(5) -0.012(4)
O21 0.035(2) 0.0307(18) 0.044(2) 0.0017(16) 0.0004(17) 0.0054(15)
O23 0.041(2) 0.0365(19) 0.054(3) 0.0068(18) 0.0027(19) 0.0038(17)
C22 0.036(3) 0.039(3) 0.031(3) -0.009(2) -0.007(2) 0.004(2)
C24 0.039(3) 0.033(3) 0.044(4) -0.009(2) -0.002(3) 0.005(2)
C25 0.059(4) 0.084(5) 0.052(5) 0.001(4) 0.001(3) 0.031(4)
C26 0.078(6) 0.138(8) 0.068(6) -0.006(5) 0.019(5) 0.050(6)
C27 0.070(5) 0.107(6) 0.084(7) -0.010(5) 0.015(5) 0.044(5)
C28 0.060(5) 0.053(4) 0.099(6) 0.001(4) -0.009(4) 0.020(3)
C29 0.044(4) 0.040(3) 0.058(4) -0.003(3) -0.005(3) 0.007(3)
N27 0.052(3) 0.058(4) 0.075(5) 0.020(3) -0.008(3) 0.015(3)
O28 0.075(3) 0.099(4) 0.056(3) 0.010(3) -0.008(3) 0.016(3)
O29 0.107(4) 0.073(4) 0.132(5) 0.053(4) 0.014(4) 0.018(3)
O31 0.065(3) 0.0336(19) 0.040(3) -0.0004(18) -0.001(2) -0.0092(18)
O33 0.057(2) 0.0325(19) 0.042(3) -0.0018(18) -0.006(2) 0.0015(17)
C32 0.042(3) 0.028(3) 0.043(4) 0.006(3) 0.004(3) 0.002(2)
C34 0.051(4) 0.033(3) 0.053(4) 0.003(3) -0.001(3) -0.002(2)
C35 0.057(4) 0.039(3) 0.057(4) 0.001(3) -0.013(3) -0.007(3)
C36 0.077(5) 0.046(4) 0.084(6) 0.002(4) -0.021(4) -0.018(3)
C37 0.096(6) 0.043(4) 0.104(7) 0.015(4) -0.007(5) -0.027(4)
C38 0.123(7) 0.057(4) 0.099(7) 0.035(4) -0.038(6) -0.030(5)
C39 0.090(5) 0.035(3) 0.085(6) 0.008(3) -0.037(4) -0.018(3)
N37 0.152(7) 0.066(4) 0.137(7) 0.015(5) 0.010(6) -0.021(5)
O38 0.264(8) 0.178(7) 0.123(6) 0.048(6) -0.049(6) -0.101(6)
O39 0.119(5) 0.113(5) 0.229(8) -0.048(5) -0.054(5) 0.020(5)
O41 0.046(2) 0.0368(19) 0.039(2) -0.0038(17) -0.0043(19) 0.0065(16)
O43 0.042(2) 0.0264(18) 0.049(2) -0.0053(16) -0.0094(18) 0.0030(15)
C42 0.031(3) 0.031(3) 0.040(4) 0.003(2) -0.001(2) -0.003(2)
C44 0.041(3) 0.032(3) 0.052(4) -0.005(3) -0.012(3) 0.002(2)
C45 0.053(4) 0.049(3) 0.047(4) -0.001(3) -0.013(3) 0.003(3)
C46 0.081(5) 0.059(4) 0.053(5) 0.002(3) -0.026(4) 0.003(4)
C47 0.090(6) 0.050(4) 0.079(6) -0.004(4) -0.036(5) 0.020(4)
C48 0.063(4) 0.050(4) 0.089(6) -0.013(4) -0.023(4) 0.025(3)
O48 0.190(7) 0.119(5) 0.114(6) -0.018(4) 0.054(5) 0.067(5)
C49 0.056(4) 0.044(3) 0.060(5) -0.007(3) -0.011(3) 0.007(3)
O49 0.075(4) 0.102(4) 0.108(5) 0.024(4) 0.024(3) 0.001(3)
N47 0.065(4) 0.082(5) 0.085(5) 0.001(4) 0.010(4) 0.024(4)
O51 0.047(2) 0.0329(19) 0.048(3) 0.0022(17) 0.0161(19) 0.0024(17)
O53 0.046(2) 0.0298(17) 0.036(2) 0.0019(16) 0.0079(17) -0.0025(15)
C52 0.040(3) 0.032(3) 0.030(3) -0.004(2) 0.004(2) -0.003(2)
C54 0.035(3) 0.037(3) 0.038(3) -0.001(2) 0.004(2) 0.002(2)
C55 0.047(4) 0.046(3) 0.061(5) 0.006(3) 0.011(3) 0.004(3)
C56 0.056(4) 0.064(4) 0.096(6) -0.004(4) 0.026(4) 0.018(3)
C57 0.064(5) 0.079(5) 0.080(6) -0.014(4) 0.035(4) 0.004(4)
C58 0.070(5) 0.060(4) 0.056(5) 0.000(3) 0.025(4) -0.009(3)
C59 0.048(3) 0.039(3) 0.043(4) -0.002(3) 0.007(3) -0.003(2)
N57 0.072(4) 0.047(3) 0.049(4) 0.005(3) 0.021(3) -0.001(3)
O58 0.141(5) 0.086(4) 0.070(4) 0.005(3) -0.039(4) 0.028(4)
O59 0.094(4) 0.044(3) 0.093(4) -0.003(3) 0.021(3) -0.008(2)
O61 0.053(2) 0.0346(18) 0.031(2) -0.0021(16) -0.0010(18) -0.0037(16)
O63 0.055(2) 0.041(2) 0.032(2) -0.0074(17) -0.0031(18) 0.0045(18)
C62 0.045(3) 0.036(3) 0.028(3) 0.001(2) 0.003(2) -0.012(2)
C64 0.070(4) 0.046(3) 0.033(4) 0.001(3) -0.008(3) 0.002(3)
C65 0.078(5) 0.089(5) 0.064(5) 0.003(4) -0.019(4) 0.010(4)
C66 0.115(8) 0.134(9) 0.110(9) 0.015(7) -0.056(7) 0.017(7)
C67 0.215(15) 0.153(11) 0.077(9) 0.017(8) -0.083(10) 0.002(10)
C68 0.192(12) 0.109(8) 0.040(6) -0.005(5) -0.032(7) -0.009(8)
C69 0.115(7) 0.064(4) 0.031(4) -0.003(3) -0.009(4) -0.010(4)
N67 0.131(7) 0.076(5) 0.051(4) -0.019(4) 0.027(4) -0.006(5)
O68 0.114(5) 0.105(5) 0.079(4) -0.022(3) 0.039(4) -0.020(4)
O69 0.199(8) 0.103(5) 0.111(5) -0.060(4) 0.029(5) 0.003(5)
O71 0.061(3) 0.0324(19) 0.049(3) -0.0081(18) 0.009(2) -0.0071(17)
O73 0.054(2) 0.0352(19) 0.045(3) 0.0042(18) 0.004(2) 0.0049(17)
C72 0.046(3) 0.032(3) 0.043(4) 0.002(3) -0.003(3) 0.005(2)
C74 0.063(4) 0.031(3) 0.050(4) -0.002(3) -0.001(3) -0.002(3)
C75 0.102(6) 0.052(4) 0.057(5) -0.008(3) -0.013(4) -0.019(4)
C76 0.153(9) 0.071(5) 0.092(7) -0.021(5) -0.016(6) -0.040(6)
C77 0.171(10) 0.061(5) 0.103(8) -0.029(5) 0.018(7) -0.047(6)
C78 0.172(9) 0.042(4) 0.079(6) 0.010(4) 0.022(6) -0.017(5)
C79 0.110(6) 0.040(3) 0.059(5) 0.001(3) 0.005(4) -0.013(4)
N77 0.160(9) 0.069(5) 0.083(6) 0.029(4) -0.023(6) -0.015(5)
O78 0.131(6) 0.113(5) 0.136(6) 0.021(5) -0.057(5) -0.010(5)
O79 0.322(13) 0.204(9) 0.075(6) 0.049(6) -0.023(7) -0.103(9)
O81 0.046(2) 0.0371(19) 0.044(3) 0.0045(18) -0.0078(19) -0.0072(17)
O83 0.036(2) 0.0292(18) 0.042(2) -0.0005(16) -0.0088(17) -0.0017(15)
C82 0.032(3) 0.025(3) 0.043(4) -0.002(2) -0.001(2) 0.002(2)
C84 0.041(3) 0.033(3) 0.042(4) -0.001(2) -0.009(3) 0.002(2)
C85 0.058(4) 0.049(4) 0.062(5) -0.008(3) -0.013(4) -0.014(3)
C86 0.082(5) 0.091(5) 0.050(5) -0.021(4) -0.011(4) -0.010(4)
C87 0.079(5) 0.058(4) 0.089(6) -0.026(4) -0.028(5) -0.008(4)
C88 0.067(5) 0.043(4) 0.089(6) -0.005(4) -0.019(4) -0.015(3)
C89 0.047(4) 0.037(3) 0.067(5) -0.001(3) -0.006(3) -0.008(3)
N87 0.073(4) 0.103(5) 0.077(5) -0.005(4) 0.010(4) -0.045(4)
O88 0.246(10) 0.140(6) 0.111(6) 0.009(5) 0.046(6) -0.114(7)
O89 0.065(4) 0.128(5) 0.110(5) -0.051(4) 0.022(3) -0.016(3)
O91 0.035(2) 0.0272(18) 0.055(3) -0.0049(16) 0.0039(18) -0.0024(14)
O93 0.036(2) 0.0374(19) 0.050(3) -0.0100(17) 0.0039(19) -0.0043(16)
C92 0.038(3) 0.031(3) 0.041(4) 0.003(2) -0.006(3) 0.002(2)
C94 0.047(4) 0.035(3) 0.059(4) -0.011(3) 0.013(3) -0.010(2)
C95 0.109(7) 0.088(5) 0.072(6) -0.025(4) 0.032(5) -0.051(5)
C96 0.155(9) 0.111(7) 0.090(7) -0.031(6) 0.073(7) -0.069(7)
C97 0.106(7) 0.066(5) 0.136(9) -0.023(5) 0.065(6) -0.048(5)
C98 0.056(4) 0.048(4) 0.109(7) -0.017(4) 0.012(4) -0.020(3)
C99 0.039(3) 0.033(3) 0.072(5) -0.005(3) 0.005(3) -0.001(2)
N97 0.068(4) 0.065(4) 0.069(5) -0.003(3) -0.020(3) -0.021(3)
O98 0.089(4) 0.087(4) 0.092(4) 0.036(3) -0.037(3) -0.013(3)
O99 0.193(7) 0.109(5) 0.082(5) -0.031(4) 0.012(4) -0.074(5)
O101 0.049(2) 0.0324(18) 0.028(2) 0.0005(16) -0.0012(17) 0.0009(16)
O103 0.059(2) 0.0327(19) 0.033(2) 0.0019(16) -0.0066(18) -0.0084(17)
C102 0.040(3) 0.038(3) 0.025(3) 0.000(2) 0.000(2) 0.006(2)
C104 0.049(3) 0.043(3) 0.031(3) -0.005(3) 0.003(3) 0.003(3)
C105 0.062(4) 0.057(4) 0.041(4) -0.002(3) -0.012(3) -0.006(3)
C106 0.087(6) 0.082(5) 0.064(6) -0.012(4) -0.024(4) -0.016(4)
C107 0.115(7) 0.103(7) 0.052(6) -0.019(5) -0.033(5) -0.002(5)
C108 0.116(7) 0.085(5) 0.037(5) 0.007(4) -0.012(4) 0.006(5)
C109 0.082(5) 0.053(4) 0.037(4) 0.002(3) -0.004(3) -0.003(3)
N107 0.166(8) 0.072(5) 0.037(4) 0.015(3) -0.007(5) -0.016(5)
O108 0.156(7) 0.192(8) 0.104(6) -0.018(5) 0.060(5) -0.090(6)
O109 0.258(10) 0.061(4) 0.106(5) 0.016(4) -0.046(6) -0.007(5)
O1A 0.072(3) 0.098(4) 0.068(4) 0.034(3) 0.004(3) -0.024(3)
C1A 0.092(6) 0.135(7) 0.112(7) 0.054(6) -0.009(5) -0.005(5)
C2A 0.212(10) 0.166(9) 0.185(9) 0.020(8) -0.050(8) -0.015(8)
C3A 0.125(7) 0.185(8) 0.105(7) 0.047(6) 0.040(6) 0.009(6)
O1B 0.072(3) 0.071(3) 0.058(3) -0.017(2) 0.011(2) 0.012(2)
C1B 0.071(5) 0.092(6) 0.090(7) -0.051(5) 0.009(5) 0.008(5)
C2B 0.146(10) 0.097(7) 0.139(10) -0.017(7) -0.015(8) 0.025(7)
C3B 0.107(7) 0.206(11) 0.062(6) -0.056(7) 0.023(5) 0.001(7)

loop_
_atom_type_symbol
_atom_type_description
_atom_type_scat_dispersion_real
_atom_type_scat_dispersion_imag
_atom_type_scat_source
C C 0.0033 0.0016 'International Tables Vol C Tables 4.2.6.8 and 6.1.1.4'
H H 0.0000 0.0000 'International Tables Vol C Tables 4.2.6.8 and 6.1.1.4'
N N 0.0061 0.0033 'International Tables Vol C Tables 4.2.6.8 and 6.1.1.4'
O O 0.0106 0.0060 'International Tables Vol C Tables 4.2.6.8 and 6.1.1.4'
Mn Mn 0.3368 0.7283 'International Tables Vol C Tables 4.2.6.8 and 6.1.1.4'

loop_
_geom_angle_atom_site_label_1
_geom_angle_atom_site_label_2
_geom_angle_atom_site_label_3
_geom_angle
O1 Mn1 O2 84.00(13)
O1 Mn1 O21 170.33(15)
O2 Mn1 O21 96.18(13)
O1 Mn1 O83 93.53(13)
O2 Mn1 O83 169.61(15)
O21 Mn1 O83 87.95(14)
O1 Mn1 O61 100.69(14)
O2 Mn1 O61 85.16(13)
O21 Mn1 O61 88.95(14)
O83 Mn1 O61 85.38(14)
O1 Mn1 O11 84.56(13)
O2 Mn1 O11 98.62(13)
O21 Mn1 O11 85.86(14)
O83 Mn1 O11 91.17(14)
O61 Mn1 O11 173.87(13)
O1 Mn1 Mn2 42.10(9)
O2 Mn1 Mn2 41.91(9)
O21 Mn1 Mn2 137.25(10)
O83 Mn1 Mn2 134.80(10)
O61 Mn1 Mn2 93.99(10)
O11 Mn1 Mn2 92.04(9)
O1 Mn1 Mn6 43.07(9)
O2 Mn1 Mn6 105.39(10)
O21 Mn1 Mn6 128.28(11)
O83 Mn1 Mn6 79.10(10)
O61 Mn1 Mn6 138.42(9)
O11 Mn1 Mn6 45.23(8)
Mn2 Mn1 Mn6 71.77(3)
O1 Mn1 Mn3 106.47(10)
O2 Mn1 Mn3 43.78(10)
O21 Mn1 Mn3 79.81(10)
O83 Mn1 Mn3 128.43(11)
O61 Mn1 Mn3 44.91(9)
O11 Mn1 Mn3 136.74(9)
Mn2 Mn1 Mn3 72.84(3)
Mn6 Mn1 Mn3 144.61(3)
O2 Mn2 O1 83.61(13)
O2 Mn2 O91 95.22(13)
O1 Mn2 O91 170.27(15)
O2 Mn2 O43 169.23(15)
O1 Mn2 O43 92.92(13)
O91 Mn2 O43 89.88(14)
O2 Mn2 O53 97.09(13)
O1 Mn2 O53 84.30(13)
O91 Mn2 O53 86.27(14)
O43 Mn2 O53 92.70(14)
O2 Mn2 O101 84.63(13)
O1 Mn2 O101 98.75(13)
O91 Mn2 O101 90.73(14)
O43 Mn2 O101 85.83(14)
O53 Mn2 O101 176.66(13)
O2 Mn2 Mn1 42.01(9)
O1 Mn2 Mn1 41.60(9)
O91 Mn2 Mn1 136.46(10)
O43 Mn2 Mn1 133.66(10)
O53 Mn2 Mn1 91.00(9)
O101 Mn2 Mn1 92.18(9)
O2 Mn2 Mn4 104.32(10)
O1 Mn2 Mn4 42.84(9)
O91 Mn2 Mn4 128.98(11)
O43 Mn2 Mn4 79.49(10)
O53 Mn2 Mn4 45.32(8)
O101 Mn2 Mn4 137.04(9)
Mn1 Mn2 Mn4 70.89(3)
O2 Mn2 Mn5 42.63(10)
O1 Mn2 Mn5 106.16(10)
O91 Mn2 Mn5 78.89(10)
O43 Mn2 Mn5 129.97(11)
O53 Mn2 Mn5 134.12(9)
O101 Mn2 Mn5 46.36(9)
Mn1 Mn2 Mn5 72.23(3)
Mn4 Mn2 Mn5 143.06(3)
O71 Mn3 O7S 95.8(6)
O71 Mn3 O51 98.96(15)
O7S Mn3 O51 82.7(5)
O71 Mn3 O23 88.36(15)
O7S Mn3 O23 90.2(5)
O51 Mn3 O23 170.24(15)
O71 Mn3 O2 94.01(14)
O7S Mn3 O2 169.8(6)
O51 Mn3 O2 98.36(13)
O23 Mn3 O2 87.50(13)
O71 Mn3 O61 168.33(15)
O7S Mn3 O61 93.5(6)
O51 Mn3 O61 89.14(13)
O23 Mn3 O61 84.63(13)
O2 Mn3 O61 76.41(12)
O71 Mn3 N1S 96.9(2)
O7S Mn3 N1S 7.1(7)
O51 Mn3 N1S 89.4(2)
O23 Mn3 N1S 83.3(2)
O2 Mn3 N1S 165.5(2)
O61 Mn3 N1S 91.5(2)
O71 Mn3 Mn1 125.14(11)
O7S Mn3 Mn1 134.3(6)
O51 Mn3 Mn1 106.82(9)
O23 Mn3 Mn1 73.57(9)
O2 Mn3 Mn1 35.69(8)
O61 Mn3 Mn1 43.70(9)
N1S Mn3 Mn1 130.1(2)
O31 Mn4 O63 100.77(15)
O31 Mn4 O41 90.07(14)
O63 Mn4 O41 165.20(15)
O31 Mn4 O1B 92.19(16)
O63 Mn4 O1B 82.14(16)
O41 Mn4 O1B 87.44(16)
O31 Mn4 O1 92.59(13)
O63 Mn4 O1 98.75(13)
O41 Mn4 O1 90.72(13)
O1B Mn4 O1 174.88(15)
O31 Mn4 O53 166.42(14)
O63 Mn4 O53 89.50(13)
O41 Mn4 O53 81.55(13)
O1B Mn4 O53 98.06(15)
O1 Mn4 O53 76.93(12)
O31 Mn4 Mn2 122.76(11)
O63 Mn4 Mn2 108.09(10)
O41 Mn4 Mn2 73.46(9)
O1B Mn4 Mn2 139.18(13)
O1 Mn4 Mn2 35.76(8)
O53 Mn4 Mn2 44.50(9)
O73 Mn5 O13 108.88(14)
O73 Mn5 O93 83.36(14)
O13 Mn5 O93 164.79(15)
O73 Mn5 O3 93.26(16)
O13 Mn5 O3 82.04(15)
O93 Mn5 O3 88.43(15)
O73 Mn5 O2 93.25(13)
O13 Mn5 O2 95.92(12)
O93 Mn5 O2 92.24(13)
O3 Mn5 O2 173.49(15)
O73 Mn5 O101 161.99(14)
O13 Mn5 O101 87.22(13)
O93 Mn5 O101 82.21(13)
O3 Mn5 O101 97.05(16)
O2 Mn5 O101 76.64(12)
O73 Mn5 Mn2 120.23(11)
O13 Mn5 Mn2 105.52(9)
O93 Mn5 Mn2 74.32(9)
O3 Mn5 Mn2 139.17(14)
O2 Mn5 Mn2 35.48(8)
O101 Mn5 Mn2 44.87(9)
O33 Mn6 O103 106.34(15)
O33 Mn6 O81 85.47(14)
O103 Mn6 O81 164.95(15)
O33 Mn6 O1A 100.18(18)
O103 Mn6 O1A 83.46(17)
O81 Mn6 O1A 85.30(17)
O33 Mn6 O1 89.32(13)
O103 Mn6 O1 99.14(13)
O81 Mn6 O1 90.13(13)
O1A Mn6 O1 169.07(16)
O33 Mn6 O11 161.21(14)
O103 Mn6 O11 88.18(13)
O81 Mn6 O11 82.47(13)
O1A Mn6 O11 93.16(17)
O1 Mn6 O11 76.38(11)
O33 Mn6 Mn1 118.19(11)
O103 Mn6 Mn1 107.22(9)
O81 Mn6 Mn1 73.92(9)
O1A Mn6 Mn1 133.82(14)
O1 Mn6 Mn1 35.27(8)
O11 Mn6 Mn1 44.28(9)
Mn1 O1 Mn2 96.30(13)
Mn1 O1 Mn4 117.07(15)
Mn2 O1 Mn4 101.40(13)
Mn1 O1 Mn6 101.65(14)
Mn2 O1 Mn6 117.73(15)
Mn4 O1 Mn6 120.71(13)
Mn2 O2 Mn1 96.08(13)
Mn2 O2 Mn5 101.89(14)
Mn1 O2 Mn5 119.76(15)
Mn2 O2 Mn3 119.55(15)
Mn1 O2 Mn3 100.53(14)
Mn5 O2 Mn3 117.95(13)
Mn5 O3 H3A 131(4)
Mn5 O3 H3B 117(4)
H3A O3 H3B 111(3)
C12 O11 Mn1 121.5(3)
C12 O11 Mn6 143.5(3)
Mn1 O11 Mn6 90.48(12)
C12 O13 Mn5 130.7(3)
O13 C12 O11 125.2(5)
O13 C12 C14 118.3(4)
O11 C12 C14 116.5(4)
C15 C14 C19 116.3(5)
C15 C14 C12 120.0(5)
C19 C14 C12 123.5(5)
C14 C15 C16 121.4(6)
C14 C15 H15 119.3
C16 C15 H15 119.3
C17 C16 C15 120.4(6)
C17 C16 H16 119.8
C15 C16 H16 119.8
C18 C17 C16 119.9(6)
C18 C17 H17 120.1
C16 C17 H17 120.1
C17 C18 C19 119.3(6)
C17 C18 H18 120.4
C19 C18 H18 120.4
C18 C19 C14 122.6(6)
C18 C19 N17 117.4(6)
C14 C19 N17 120.0(5)
O18 N17 O19 126.2(7)
O18 N17 C19 118.0(7)
O19 N17 C19 115.7(8)
C22 O21 Mn1 130.9(3)
C22 O23 Mn3 128.8(3)
O23 C22 O21 126.3(5)
O23 C22 C24 119.4(5)
O21 C22 C24 114.3(5)
C25 C24 C29 117.1(5)
C25 C24 C22 118.6(5)
C29 C24 C22 124.3(5)
C24 C25 C26 121.7(7)
C24 C25 H25 119.2
C26 C25 H25 119.2
C27 C26 C25 120.3(8)
C27 C26 H26 119.9
C25 C26 H26 119.9
C26 C27 C28 120.0(7)
C26 C27 H27 120.0
C28 C27 H27 120.0
C27 C28 C29 119.5(6)
C27 C28 H28 120.2
C29 C28 H28 120.2
C28 C29 C24 121.4(6)
C28 C29 N27 117.1(6)
C24 C29 N27 121.3(5)
O29 N27 O28 124.7(7)
O29 N27 C29 117.7(6)
O28 N27 C29 117.5(5)
C32 O31 Mn4 127.3(3)
C32 O33 Mn6 123.3(3)
O31 C32 O33 127.0(5)
O31 C32 C34 115.8(5)
O33 C32 C34 117.2(5)
C35 C34 C39 117.0(5)
C35 C34 C32 120.3(5)
C39 C34 C32 122.4(5)
C34 C35 C36 120.8(6)
C34 C35 H35 119.6
C36 C35 H35 119.6
C37 C36 C35 120.0(6)
C37 C36 H36 120.0
C35 C36 H36 120.0
C36 C37 C38 120.3(6)
C36 C37 H37 119.8
C38 C37 H37 119.8
C39 C38 C37 118.3(7)
C39 C38 H38 120.8
C37 C38 H38 120.8
C38 C39 C34 123.3(6)
C38 C39 N37 115.8(6)
C34 C39 N37 120.4(6)
O38 N37 O39 134.1(12)
O38 N37 C39 112.3(10)
O39 N37 C39 113.1(9)
C42 O41 Mn4 126.7(3)
C42 O43 Mn2 129.3(3)
O41 C42 O43 126.3(5)
O41 C42 C44 117.8(4)
O43 C42 C44 115.8(5)
C45 C44 C49 117.3(5)
C45 C44 C42 118.8(5)
C49 C44 C42 123.2(6)
C44 C45 C46 120.5(6)
C44 C45 H45 119.7
C46 C45 H45 119.7
C47 C46 C45 120.7(7)
C47 C46 H46 119.7
C45 C46 H46 119.7
C48 C47 C46 119.7(7)
C48 C47 H47 120.1
C46 C47 H47 120.1
C47 C48 C49 120.1(7)
C47 C48 H48 119.9
C49 C48 H48 119.9
C48 C49 C44 121.6(7)
C48 C49 N47 118.7(6)
C44 C49 N47 119.6(6)
O49 N47 O48 124.8(8)
O49 N47 C49 118.9(6)
O48 N47 C49 116.3(7)
C52 O51 Mn3 128.5(3)
C52 O53 Mn2 125.8(3)
C52 O53 Mn4 140.2(3)
Mn2 O53 Mn4 90.18(12)
O51 C52 O53 124.8(5)
O51 C52 C54 119.1(4)
O53 C52 C54 116.1(4)
C55 C54 C59 116.2(5)
C55 C54 C52 119.8(5)
C59 C54 C52 124.0(5)
C54 C55 C56 121.2(6)
C54 C55 H55 119.4
C56 C55 H55 119.4
C57 C56 C55 120.1(6)
C57 C56 H56 120.0
C55 C56 H56 120.0
C56 C57 C58 120.6(6)
C56 C57 H57 119.7
C58 C57 H57 119.7
C57 C58 C59 118.7(6)
C57 C58 H58 120.7
C59 C58 H58 120.7
C58 C59 C54 123.1(5)
C58 C59 N57 114.8(5)
C54 C59 N57 122.1(5)
O59 N57 O58 123.9(6)
O59 N57 C59 117.8(6)
O58 N57 C59 118.1(5)
C62 O61 Mn1 123.5(3)
C62 O61 Mn3 140.6(3)
Mn1 O61 Mn3 91.39(13)
C62 O63 Mn4 128.6(3)
O63 C62 O61 124.7(5)
O63 C62 C64 117.8(5)
O61 C62 C64 117.3(5)
C65 C64 C69 118.5(7)
C65 C64 C62 118.4(6)
C69 C64 C62 123.0(6)
C64 C65 C66 120.8(8)
C64 C65 H65 119.6
C66 C65 H65 119.6
C67 C66 C65 118.9(10)
C67 C66 H66 120.5
C65 C66 H66 120.5
C68 C67 C66 121.2(10)
C68 C67 H67 119.4
C66 C67 H67 119.4
C67 C68 C69 119.0(10)
C67 C68 H68 120.5
C69 C68 H68 120.5
C64 C69 C68 121.6(9)
C64 C69 N67 120.7(6)
C68 C69 N67 117.5(8)
O69 N67 O68 123.7(9)
O69 N67 C69 118.4(8)
O68 N67 C69 117.9(6)
C72 O71 Mn3 128.6(4)
C72 O73 Mn5 126.0(3)
O73 C72 O71 127.4(5)
O73 C72 C74 117.2(5)
O71 C72 C74 115.4(5)
C79 C74 C75 116.9(6)
C79 C74 C72 123.8(6)
C75 C74 C72 119.1(5)
C76 C75 C74 121.2(7)
C76 C75 H75 119.4
C74 C75 H75 119.4
C75 C76 C77 120.3(8)
C75 C76 H76 119.9
C77 C76 H76 119.9
C78 C77 C76 120.3(7)
C78 C77 H77 119.9
C76 C77 H77 119.9
C77 C78 C79 117.8(8)
C77 C78 H78 121.1
C79 C78 H78 121.1
C74 C79 C78 123.5(7)
C74 C79 N77 119.8(6)
C78 C79 N77 116.4(7)
O79 N77 O78 125.9(10)
O79 N77 C79 117.9(9)
O78 N77 C79 116.3(8)
C82 O81 Mn6 127.5(3)
C82 O83 Mn1 130.4(3)
O81 C82 O83 126.2(5)
O81 C82 C84 117.7(4)
O83 C82 C84 116.0(5)
C85 C84 C89 116.3(5)
C85 C84 C82 119.1(5)
C89 C84 C82 124.1(5)
C84 C85 C86 121.2(6)
C84 C85 H85 119.4
C86 C85 H85 119.4
C87 C86 C85 120.4(7)
C87 C86 H86 119.8
C85 C86 H86 119.8
C88 C87 C86 119.7(6)
C88 C87 H87 120.2
C86 C87 H87 120.2
C87 C88 C89 119.1(7)
C87 C88 H88 120.4
C89 C88 H88 120.4
C88 C89 C84 123.2(7)
C88 C89 N87 116.6(6)
C84 C89 N87 120.1(5)
O88 N87 O89 125.4(8)
O88 N87 C89 116.9(8)
O89 N87 C89 117.8(7)
C92 O91 Mn2 130.6(3)
C92 O93 Mn5 127.1(3)
O93 C92 O91 126.4(5)
O93 C92 C94 118.0(4)
O91 C92 C94 115.4(5)
C95 C94 C99 116.9(6)
C95 C94 C92 118.3(5)
C99 C94 C92 124.5(6)
C94 C95 C96 121.8(7)
C94 C95 H95 119.1
C96 C95 H95 119.1
C97 C96 C95 120.0(8)
C97 C96 H96 120.0
C95 C96 H96 120.0
C96 C97 C98 119.9(7)
C96 C97 H97 120.0
C98 C97 H97 120.0
C99 C98 C97 118.8(7)
C99 C98 H98 120.6
C97 C98 H98 120.6
C98 C99 C94 122.5(7)
C98 C99 N97 116.7(6)
C94 C99 N97 120.8(5)
O98 N97 O99 125.1(7)
O98 N97 C99 118.2(6)
O99 N97 C99 116.7(6)
C102 O101 Mn2 124.2(3)
C102 O101 Mn5 142.9(3)
Mn2 O101 Mn5 88.77(12)
C102 O103 Mn6 129.6(3)
O103 C102 O101 124.7(5)
O103 C102 C104 118.4(5)
O101 C102 C104 116.9(4)
C105 C104 C109 116.0(5)
C105 C104 C102 120.4(5)
C109 C104 C102 123.6(5)
C104 C105 C106 121.7(6)
C104 C105 H105 119.1
C106 C105 H105 119.1
C107 C106 C105 120.0(7)
C107 C106 H106 120.0
C105 C106 H106 120.0
C108 C107 C106 120.5(7)
C108 C107 H107 119.7
C106 C107 H107 119.7
C107 C108 C109 118.7(7)
C107 C108 H108 120.6
C109 C108 H108 120.6
C108 C109 C104 123.0(6)
C108 C109 N107 115.0(6)
C104 C109 N107 122.0(6)
O108 N107 O109 124.9(9)
O108 N107 C109 118.3(9)
O109 N107 C109 116.7(9)
C1A O1A Mn6 148.2(8)
O1A C1A C2A 124.8(12)
O1A C1A C3A 119.9(11)
C2A C1A C3A 115.2(10)
C1A C2A H2A1 109.5
C1A C2A H2A2 109.5
H2A1 C2A H2A2 109.5
C1A C2A H2A3 109.5
H2A1 C2A H2A3 109.5
H2A2 C2A H2A3 109.5
C1A C3A H3A1 109.5
C1A C3A H3A2 109.5
H3A1 C3A H3A2 109.5
C1A C3A H3A3 109.5
H3A1 C3A H3A3 109.5
H3A2 C3A H3A3 109.5
C1B O1B Mn4 143.9(6)
O1B C1B C2B 123.1(9)
O1B C1B C3B 118.7(9)
C2B C1B C3B 118.1(8)
C1B C2B H2B1 109.5
C1B C2B H2B2 109.5
H2B1 C2B H2B2 109.5
C1B C2B H2B3 109.5
H2B1 C2B H2B3 109.5
H2B2 C2B H2B3 109.5
C1B C3B H3B1 109.5
C1B C3B H3B2 109.5
H3B1 C3B H3B2 109.5
C1B C3B H3B3 109.5
H3B1 C3B H3B3 109.5
H3B2 C3B H3B3 109.5
O1C C2C C1C 123.0(10)
O1C C2C C3C 116.1(9)
C1C C2C C3C 120.8(10)
C2C C1C H1C1 109.5
C2C C1C H1C2 109.5
H1C1 C1C H1C2 109.5
C2C C1C H1C3 109.5
H1C1 C1C H1C3 109.5
H1C2 C1C H1C3 109.5
C2C C3C H3C1 109.5
C2C C3C H3C2 109.5
H3C1 C3C H3C2 109.5
C2C C3C H3C3 109.5
H3C1 C3C H3C3 109.5
H3C2 C3C H3C3 109.5
C2S N1S C6S 120.0
C2S N1S Mn3 118.6(4)
C6S N1S Mn3 120.5(4)
N1S C2S C3S 120.0
N1S C2S H2S 120.0
C3S C2S H2S 120.0
N4S C3S C2S 120.0
N4S C3S H3S 120.0
C2S C3S H3S 120.0
C5S N4S C3S 120.0
N4S C5S C6S 120.0
N4S C5S H5S 120.0
C6S C5S H5S 120.0
C5S C6S N1S 120.0
C5S C6S H6S 120.0
N1S C6S H6S 120.0
C7S O7S Mn3 144.9(15)
O7S C7S H7S1 109.5
O7S C7S H7S2 109.5
H7S1 C7S H7S2 109.5
O7S C7S H7S3 109.5
H7S1 C7S H7S3 109.5
H7S2 C7S H7S3 109.5

loop_
_geom_bond_atom_site_label_1
_geom_bond_atom_site_label_2
_geom_bond_distance
Mn1 O1 1.877(3)
Mn1 O2 1.891(3)
Mn1 O21 1.948(3)
Mn1 O83 1.980(3)
Mn1 O61 2.203(4)
Mn1 O11 2.223(3)
Mn1 Mn2 2.8102(12)
Mn1 Mn6 3.1836(11)
Mn1 Mn3 3.1876(11)
Mn2 O2 1.888(3)
Mn2 O1 1.895(3)
Mn2 O91 1.963(3)
Mn2 O43 1.964(3)
Mn2 O53 2.229(4)
Mn2 O101 2.246(4)
Mn2 Mn4 3.1796(11)
Mn2 Mn5 3.1823(11)
Mn3 O71 2.081(4)
Mn3 O7S 2.100(14)
Mn3 O51 2.152(4)
Mn3 O23 2.185(4)
Mn3 O2 2.243(3)
Mn3 O61 2.251(3)
Mn3 N1S 2.312(6)
Mn4 O31 2.102(4)
Mn4 O63 2.154(4)
Mn4 O41 2.160(4)
Mn4 O1B 2.187(4)
Mn4 O1 2.206(3)
Mn4 O53 2.261(3)
Mn5 O73 2.113(4)
Mn5 O13 2.140(3)
Mn5 O93 2.156(4)
Mn5 O3 2.174(4)
Mn5 O2 2.203(3)
Mn5 O101 2.304(3)
Mn6 O33 2.101(4)
Mn6 O103 2.130(4)
Mn6 O81 2.169(4)
Mn6 O1A 2.193(5)
Mn6 O1 2.220(3)
Mn6 O11 2.260(3)
O3 H3A 0.86(2)
O3 H3B 0.84(2)
O11 C12 1.265(6)
O13 C12 1.242(5)
C12 C14 1.494(7)
C14 C15 1.375(7)
C14 C19 1.387(7)
C15 C16 1.377(9)
C15 H15 0.9300
C16 C17 1.371(10)
C16 H16 0.9300
C17 C18 1.350(10)
C17 H17 0.9300
C18 C19 1.380(8)
C18 H18 0.9300
C19 N17 1.465(8)
N17 O18 1.198(8)
N17 O19 1.233(9)
O21 C22 1.268(6)
O23 C22 1.234(6)
C22 C24 1.506(7)
C24 C25 1.368(8)
C24 C29 1.390(7)
C25 C26 1.382(9)
C25 H25 0.9300
C26 C27 1.354(10)
C26 H26 0.9300
C27 C28 1.370(10)
C27 H27 0.9300
C28 C29 1.383(8)
C28 H28 0.9300
C29 N27 1.458(8)
N27 O29 1.205(6)
N27 O28 1.218(7)
O31 C32 1.254(6)
O33 C32 1.259(6)
C32 C34 1.505(7)
C34 C35 1.373(8)
C34 C39 1.384(8)
C35 C36 1.384(8)
C35 H35 0.9300
C36 C37 1.371(9)
C36 H36 0.9300
C37 C38 1.373(10)
C37 H37 0.9300
C38 C39 1.361(9)
C38 H38 0.9300
C39 N37 1.523(11)
N37 O38 1.161(9)
N37 O39 1.177(8)
O41 C42 1.237(6)
O43 C42 1.270(6)
C42 C44 1.511(7)
C44 C45 1.379(8)
C44 C49 1.386(8)
C45 C46 1.380(8)
C45 H45 0.9300
C46 C47 1.369(10)
C46 H46 0.9300
C47 C48 1.347(10)
C47 H47 0.9300
C48 C49 1.377(9)
C48 H48 0.9300
O48 N47 1.215(8)
C49 N47 1.447(9)
O49 N47 1.199(7)
O51 C52 1.237(6)
O53 C52 1.272(6)
C52 C54 1.498(7)
C54 C55 1.386(7)
C54 C59 1.391(7)
C55 C56 1.391(8)
C55 H55 0.9300
C56 C57 1.364(9)
C56 H56 0.9300
C57 C58 1.368(9)
C57 H57 0.9300
C58 C59 1.376(8)
C58 H58 0.9300
C59 N57 1.470(7)
N57 O59 1.201(6)
N57 O58 1.207(7)
O61 C62 1.260(6)
O63 C62 1.249(6)
C62 C64 1.500(8)
C64 C65 1.367(9)
C64 C69 1.379(9)
C65 C66 1.405(11)
C65 H65 0.9300
C66 C67 1.367(15)
C66 H66 0.9300
C67 C68 1.367(15)
C67 H67 0.9300
C68 C69 1.381(11)
C68 H68 0.9300
C69 N67 1.471(10)
N67 O69 1.200(8)
N67 O68 1.217(8)
O71 C72 1.255(6)
O73 C72 1.246(6)
C72 C74 1.504(7)
C74 C79 1.357(8)
C74 C75 1.369(8)
C75 C76 1.363(9)
C75 H75 0.9300
C76 C77 1.364(12)
C76 H76 0.9300
C77 C78 1.361(12)
C77 H77 0.9300
C78 C79 1.377(9)
C78 H78 0.9300
C79 N77 1.498(10)
N77 O79 1.179(9)
N77 O78 1.215(9)
O81 C82 1.240(6)
O83 C82 1.256(6)
C82 C84 1.507(7)
C84 C85 1.372(8)
C84 C89 1.386(8)
C85 C86 1.382(8)
C85 H85 0.9300
C86 C87 1.377(10)
C86 H86 0.9300
C87 C88 1.353(10)
C87 H87 0.9300
C88 C89 1.372(8)
C88 H88 0.9300
C89 N87 1.464(9)
N87 O88 1.196(8)
N87 O89 1.214(8)
O91 C92 1.272(6)
O93 C92 1.238(6)
C92 C94 1.507(7)
C94 C95 1.373(9)
C94 C99 1.379(8)
C95 C96 1.376(10)
C95 H95 0.9300
C96 C97 1.364(11)
C96 H96 0.9300
C97 C98 1.378(11)
C97 H97 0.9300
C98 C99 1.378(8)
C98 H98 0.9300
C99 N97 1.468(8)
N97 O98 1.197(7)
N97 O99 1.203(7)
O101 C102 1.262(6)
O103 C102 1.242(6)
C102 C104 1.494(7)
C104 C105 1.373(8)
C104 C109 1.395(8)
C105 C106 1.377(8)
C105 H105 0.9300
C106 C107 1.364(10)
C106 H106 0.9300
C107 C108 1.359(10)
C107 H107 0.9300
C108 C109 1.367(9)
C108 H108 0.9300
C109 N107 1.458(9)
N107 O108 1.192(10)
N107 O109 1.212(10)
O1A C1A 1.153(10)
C1A C2A 1.398(15)
C1A C3A 1.547(13)
C2A H2A1 0.9600
C2A H2A2 0.9600
C2A H2A3 0.9600
C3A H3A1 0.9600
C3A H3A2 0.9600
C3A H3A3 0.9600
O1B C1B 1.175(8)
C1B C2B 1.413(12)
C1B C3B 1.543(11)
C2B H2B1 0.9600
C2B H2B2 0.9600
C2B H2B3 0.9600
C3B H3B1 0.9600
C3B H3B2 0.9600
C3B H3B3 0.9600
C2C O1C 1.203(9)
C2C C1C 1.354(11)
C2C C3C 1.448(11)
C1C H1C1 0.9600
C1C H1C2 0.9600
C1C H1C3 0.9600
C3C H3C1 0.9600
C3C H3C2 0.9600
C3C H3C3 0.9600
N1S C2S 1.3900
N1S C6S 1.3900
C2S C3S 1.3900
C2S H2S 0.9300
C3S N4S 1.3900
C3S H3S 0.9300
N4S C5S 1.3900
C5S C6S 1.3900
C5S H5S 0.9300
C6S H6S 0.9300
O7S C7S 1.271(14)
C7S H7S1 0.9600
C7S H7S2 0.9600
C7S H7S3 0.9600

loop_
_geom_hbond_atom_site_label_D
_geom_hbond_atom_site_label_H
_geom_hbond_atom_site_label_A
_geom_hbond_distance_DH
_geom_hbond_distance_HA
_geom_hbond_distance_DA
_geom_hbond_angle_DHA
_geom_hbond_site_symmetry_A
O3 H3A O1C 0.86(2) 1.87(2) 2.727(9) 174(5) 5_655
O3 H3B O18 0.84(2) 2.20(3) 2.992(7) 158(5) .
